data_2220132
loop_
_publ_author_name
'Boghaei, Davar M.'
'Baniyaghoob, Sahar'
'Najafpour, Mohammad Mahdi'
'McKee, Vickie'

_publ_section_title
;
 Dopaminium perchlorate
;
_journal_coeditor_code CV2470
_journal_issue 12
_journal_name_full 'Acta Crystallographica Section E'
_journal_page_first o2268
_journal_paper_doi 10.1107/S1600536808035666
_journal_volume 64
_journal_year 2008
_chemical_formula_iupac 'C8 H12 N O2 +, Cl O4 -'
_chemical_formula_moiety 'C8 H12 N O2 +, Cl O4 -'
_chemical_formula_sum 'C8 H12 Cl N O6'
_chemical_formula_weight 253.64
_chemical_name_common 'Dopaminium perchlorate'
_chemical_name_systematic
;
2-(3,4-dihydroxyphenyl)ethanaminium perchlorate
;
_space_group_IT_number 2
_symmetry_cell_setting triclinic
_symmetry_space_group_name_Hall '-P 1'
_symmetry_space_group_name_H-M 'P -1'
_atom_sites_solution_hydrogens geom
_atom_sites_solution_primary direct
_atom_sites_solution_secondary difmap
_audit_creation_method SHELXL-97
_cell_angle_alpha 106.9100(10)
_cell_angle_beta 94.1860(10)
_cell_angle_gamma 101.2060(10)
_cell_formula_units_Z 2
_cell_length_a 7.4925(3)
_cell_length_b 8.2254(3)
_cell_length_c 8.9524(4)
_cell_measurement_reflns_used 3633
_cell_measurement_temperature 150(2)
_cell_measurement_theta_max 31.59
_cell_measurement_theta_min 2.40
_cell_volume 512.85(4)
_computing_cell_refinement 'SAINT (Bruker, 2005)'
_computing_data_collection 'APEX2 (Bruker, 2005)'
_computing_data_reduction 'SAINT (Bruker, 2005)'
_computing_molecular_graphics 'SHELXTL (Sheldrick, 2008)'
_computing_publication_material 'SHELXTL (Sheldrick, 2008)'
_computing_structure_refinement 'SHELXL97 (Sheldrick, 2008)'
_computing_structure_solution 'SHELXS97 (Sheldrick, 2008)'
_diffrn_ambient_temperature 150(2)
_diffrn_measured_fraction_theta_full 0.997
_diffrn_measured_fraction_theta_max 0.908
_diffrn_measurement_device_type 'Bruker APEXII CCD'
_diffrn_measurement_method '\f and \w'
_diffrn_radiation_monochromator graphite
_diffrn_radiation_source 'fine-focus sealed tube'
_diffrn_radiation_type MoK\a
_diffrn_radiation_wavelength 0.71073
_diffrn_reflns_av_R_equivalents 0.0178
_diffrn_reflns_av_sigmaI/netI 0.0233
_diffrn_reflns_limit_h_max 10
_diffrn_reflns_limit_h_min -10
_diffrn_reflns_limit_k_max 11
_diffrn_reflns_limit_k_min -12
_diffrn_reflns_limit_l_max 12
_diffrn_reflns_limit_l_min -12
_diffrn_reflns_number 6199
_diffrn_reflns_theta_full 26.00
_diffrn_reflns_theta_max 31.71
_diffrn_reflns_theta_min 2.40
_diffrn_standards_number 0
_exptl_absorpt_coefficient_mu 0.387
_exptl_absorpt_correction_T_max 0.9772
_exptl_absorpt_correction_T_min 0.8928
_exptl_absorpt_correction_type multi-scan
_exptl_absorpt_process_details '(SADABS; Sheldrick, 2003)'
_exptl_crystal_colour colourless
_exptl_crystal_density_diffrn 1.642
_exptl_crystal_density_method 'not measured'
_exptl_crystal_description plate
_exptl_crystal_F_000 264
_exptl_crystal_size_max 0.30
_exptl_crystal_size_mid 0.15
_exptl_crystal_size_min 0.06
_refine_diff_density_max 0.490
_refine_diff_density_min -0.454
_refine_ls_extinction_method none
_refine_ls_goodness_of_fit_ref 1.085
_refine_ls_hydrogen_treatment constr
_refine_ls_matrix_type full
_refine_ls_number_parameters 145
_refine_ls_number_reflns 3146
_refine_ls_number_restraints 0
_refine_ls_restrained_S_all 1.085
_refine_ls_R_factor_all 0.0397
_refine_ls_R_factor_gt 0.0360
_refine_ls_shift/su_max 0.000
_refine_ls_shift/su_mean 0.000
_refine_ls_structure_factor_coef Fsqd
_refine_ls_weighting_details 'calc w=1/[\s^2^(Fo^2^)+(0.0559P)^2^+0.2163P] where P=(Fo^2^+2Fc^2^)/3'
_refine_ls_weighting_scheme calc
_refine_ls_wR_factor_gt 0.1018
_refine_ls_wR_factor_ref 0.1048
_reflns_number_gt 2858
_reflns_number_total 3146
_reflns_threshold_expression I>2\s(I)
_cod_data_source_file cv2470.cif
_cod_data_source_block I
_cod_depositor_comments
;
The following automatic conversions were performed:
'_symmetry_cell_setting' value 'Triclinic' changed to 'triclinic'
according to '/home/saulius/struct/CIF-dictionaries/cif_core.dic'
dictionary named 'cif_core.dic' version 2.4.1 from 2010-06-29.

Automatic conversion script
Id: cif_fix_enum 1527 2010-12-29 10:47:43Z saulius 

The following automatic conversions were performed:

'_symmetry_cell_setting' value 'Triclinic' changed to 'triclinic'
according to /home/saulius/struct/CIF-dictionaries/cif_core.dic
dictionary named 'cif_core.dic' version 2.4.1 from 2010-06-29.

Automatic conversion script
Id: cif_fix_values 1715 2011-07-08 13:25:40Z adriana 
;
_cod_original_sg_symbol_Hall -P1
_cod_database_code 2220132
_cod_database_fobs_code 2220132

loop_
_symmetry_equiv_pos_as_xyz
'x, y, z'
'-x, -y, -z'

loop_
_atom_site_type_symbol
_atom_site_label
_atom_site_fract_x
_atom_site_fract_y
_atom_site_fract_z
_atom_site_U_iso_or_equiv
_atom_site_adp_type
_atom_site_calc_flag
_atom_site_refinement_flags
_atom_site_occupancy
Cl Cl1 0.78299(4) 0.71277(4) 0.38696(3) 0.01882(9) Uani d . 1
O O11 0.78911(17) 0.88541(14) 0.49463(13) 0.0299(2) Uani d . 1
O O12 0.61768(16) 0.59722(16) 0.39753(16) 0.0370(3) Uani d . 1
O O13 0.7897(2) 0.7193(2) 0.23036(14) 0.0436(3) Uani d . 1
O O14 0.93581(16) 0.65238(18) 0.43983(14) 0.0373(3) Uani d . 1
C C1 0.28726(18) 0.78530(16) 1.02178(15) 0.0185(2) Uani d . 1
C C2 0.45074(18) 0.77363(16) 0.95805(14) 0.0185(2) Uani d . 1
H H2 0.5479 0.7464 1.0135 0.022 Uiso calc R 1
C C3 0.47193(17) 0.80155(16) 0.81453(14) 0.0177(2) Uani d . 1
O O1 0.63545(13) 0.79282(13) 0.75554(11) 0.02136(19) Uani d . 1
C C4 0.32907(18) 0.84083(16) 0.73205(14) 0.0188(2) Uani d . 1
O O2 0.36279(15) 0.86353(13) 0.58877(11) 0.0240(2) Uani d . 1
C C5 0.16751(18) 0.85522(17) 0.79484(16) 0.0212(2) Uani d . 1
H H5 0.0713 0.8842 0.7397 0.025 Uiso calc R 1
C C6 0.14636(18) 0.82696(17) 0.93990(16) 0.0208(2) Uani d . 1
H H6 0.0352 0.8362 0.9829 0.025 Uiso calc R 1
C C7 0.2661(2) 0.75345(17) 1.17802(15) 0.0215(2) Uani d . 1
H H7A 0.1522 0.7850 1.2147 0.026 Uiso calc R 1
H H7B 0.3713 0.8279 1.2575 0.026 Uiso calc R 1
C C8 0.2576(2) 0.56300(17) 1.16162(15) 0.0222(3) Uani d . 1
H H8A 0.1526 0.4892 1.0815 0.027 Uiso calc R 1
H H8B 0.3714 0.5320 1.1244 0.027 Uiso calc R 1
N N1 0.23650(15) 0.52615(15) 1.31419(13) 0.0200(2) Uani d . 1
H H1A 0.2317 0.4112 1.2999 0.030 Uiso calc R 1
H H1B 0.1310 0.5528 1.3479 0.030 Uiso calc R 1
H H1C 0.3340 0.5921 1.3875 0.030 Uiso calc R 1
H H2O 0.2968 0.9273 0.5626 0.040 Uiso d . 1
H H1O 0.6356 0.8281 0.6748 0.040 Uiso d . 1

loop_
_atom_site_aniso_label
_atom_site_aniso_U_11
_atom_site_aniso_U_22
_atom_site_aniso_U_33
_atom_site_aniso_U_12
_atom_site_aniso_U_13
_atom_site_aniso_U_23
Cl1 0.01669(14) 0.02486(16) 0.01828(15) 0.00806(11) 0.00411(10) 0.00922(11)
O11 0.0394(6) 0.0222(5) 0.0305(5) 0.0104(4) 0.0048(4) 0.0096(4)
O12 0.0253(5) 0.0348(6) 0.0453(7) -0.0014(5) 0.0097(5) 0.0083(5)
O13 0.0561(8) 0.0597(8) 0.0200(5) 0.0123(7) 0.0065(5) 0.0201(5)
O14 0.0303(6) 0.0537(7) 0.0342(6) 0.0287(5) 0.0029(4) 0.0113(5)
C1 0.0249(6) 0.0149(5) 0.0170(5) 0.0059(4) 0.0049(4) 0.0058(4)
C2 0.0241(6) 0.0173(5) 0.0166(5) 0.0079(4) 0.0028(4) 0.0070(4)
C3 0.0224(5) 0.0153(5) 0.0168(5) 0.0066(4) 0.0046(4) 0.0052(4)
O1 0.0248(5) 0.0250(5) 0.0206(4) 0.0118(4) 0.0087(3) 0.0114(4)
C4 0.0256(6) 0.0168(5) 0.0150(5) 0.0061(4) 0.0016(4) 0.0059(4)
O2 0.0327(5) 0.0276(5) 0.0174(4) 0.0132(4) 0.0047(4) 0.0116(4)
C5 0.0229(6) 0.0209(5) 0.0213(6) 0.0070(5) 0.0005(4) 0.0079(5)
C6 0.0215(6) 0.0199(5) 0.0229(6) 0.0063(4) 0.0052(5) 0.0079(5)
C7 0.0301(6) 0.0193(5) 0.0194(6) 0.0091(5) 0.0094(5) 0.0085(4)
C8 0.0331(7) 0.0189(5) 0.0168(5) 0.0077(5) 0.0048(5) 0.0077(4)
N1 0.0215(5) 0.0229(5) 0.0208(5) 0.0085(4) 0.0064(4) 0.0118(4)

loop_
_atom_type_symbol
_atom_type_description
_atom_type_scat_dispersion_real
_atom_type_scat_dispersion_imag
_atom_type_scat_source
C C 0.0033 0.0016 'International Tables Vol C Tables 4.2.6.8 and 6.1.1.4'
H H 0.0000 0.0000 'International Tables Vol C Tables 4.2.6.8 and 6.1.1.4'
N N 0.0061 0.0033 'International Tables Vol C Tables 4.2.6.8 and 6.1.1.4'
O O 0.0106 0.0060 'International Tables Vol C Tables 4.2.6.8 and 6.1.1.4'
Cl Cl 0.1484 0.1585 'International Tables Vol C Tables 4.2.6.8 and 6.1.1.4'

loop_
_geom_angle_atom_site_label_1
_geom_angle_atom_site_label_2
_geom_angle_atom_site_label_3
_geom_angle
O13 Cl1 O12 111.25(8)
O13 Cl1 O14 111.08(8)
O12 Cl1 O14 107.81(8)
O13 Cl1 O11 110.40(8)
O12 Cl1 O11 108.15(7)
O14 Cl1 O11 108.02(7)
C6 C1 C2 119.24(11)
C6 C1 C7 121.09(11)
C2 C1 C7 119.67(11)
C3 C2 C1 120.37(12)
C3 C2 H2 119.8
C1 C2 H2 119.8
O1 C3 C2 119.37(11)
O1 C3 C4 120.57(11)
C2 C3 C4 120.06(11)
C3 O1 H1O 109.3
C5 C4 O2 124.27(11)
C5 C4 C3 120.16(11)
O2 C4 C3 115.56(11)
C4 O2 H2O 111.4
C4 C5 C6 119.69(12)
C4 C5 H5 120.2
C6 C5 H5 120.2
C1 C6 C5 120.47(12)
C1 C6 H6 119.8
C5 C6 H6 119.8
C1 C7 C8 110.27(10)
C1 C7 H7A 109.6
C8 C7 H7A 109.6
C1 C7 H7B 109.6
C8 C7 H7B 109.6
H7A C7 H7B 108.1
N1 C8 C7 111.89(10)
N1 C8 H8A 109.2
C7 C8 H8A 109.2
N1 C8 H8B 109.2
C7 C8 H8B 109.2
H8A C8 H8B 107.9
C8 N1 H1A 109.5
C8 N1 H1B 109.5
H1A N1 H1B 109.5
C8 N1 H1C 109.5
H1A N1 H1C 109.5
H1B N1 H1C 109.5

loop_
_geom_bond_atom_site_label_1
_geom_bond_atom_site_label_2
_geom_bond_distance
Cl1 O13 1.4225(11)
Cl1 O12 1.4347(11)
Cl1 O14 1.4355(11)
Cl1 O11 1.4559(11)
C1 C6 1.3939(18)
C1 C2 1.3968(18)
C1 C7 1.5099(17)
C2 C3 1.3842(16)
C2 H2 0.9500
C3 O1 1.3753(15)
C3 C4 1.3975(18)
O1 H1O 0.8537
C4 C5 1.3826(19)
C4 O2 1.3828(15)
O2 H2O 0.8540
C5 C6 1.3989(18)
C5 H5 0.9500
C6 H6 0.9500
C7 C8 1.5185(18)
C7 H7A 0.9900
C7 H7B 0.9900
C8 N1 1.4954(16)
C8 H8A 0.9900
C8 H8B 0.9900
N1 H1A 0.9100
N1 H1B 0.9100
N1 H1C 0.9100

loop_
_geom_hbond_atom_site_label_D
_geom_hbond_atom_site_label_H
_geom_hbond_atom_site_label_A
_geom_hbond_site_symmetry_A
_geom_hbond_distance_DH
_geom_hbond_distance_HA
_geom_hbond_distance_DA
_geom_hbond_angle_DHA
O1 H1O O11 . 0.85 2.16 2.9065(14) 146
O2 H2O O11 2_676 0.85 1.96 2.7936(15) 164
N1 H1A O1 2_667 0.91 2.07 2.8822(14) 148
N1 H1B O14 1_456 0.91 1.93 2.8317(16) 169
N1 H1C O12 1_556 0.91 2.11 2.8002(16) 132
N1 H1C O2 1_556 0.91 2.39 3.0512(16) 130

loop_
_cod_related_entry_id
_cod_related_entry_database
_cod_related_entry_code
1 ChemSpider 30655657
